data_7042798
loop_
_publ_author_name
'Hitzel, Sandra'
'F\"arber, Christian'
'Bruhn, Clemens'
'Siemeling, Ulrich'

_publ_section_title
;
 Phosphido complexes derived from 1,1&#x2019;-ferrocenediyl-bridged
 secondary diphosphines
;
_journal_name_full 'Dalton Trans.'
_journal_paper_doi 10.1039/C7DT00941K
_journal_year 2017
_chemical_formula_moiety 'C54 H46 Fe2 Ni3 P4'
_chemical_formula_sum 'C54 H46 Fe2 Ni3 P4'
_chemical_formula_weight 1106.62
_space_group_crystal_system triclinic
_space_group_IT_number 2
_space_group_name_Hall '-P 1'
_space_group_name_H-M_alt 'P -1'
_symmetry_space_group_name_Hall '-P 1'
_symmetry_space_group_name_H-M 'P -1'
_atom_sites_solution_hydrogens geom
_audit_creation_method SHELXL-2014/7
_audit_update_record
;
2017-03-06 deposited with the CCDC.
2017-04-25 downloaded from the CCDC.
;
_cell_angle_alpha 103.436(19)
_cell_angle_beta 106.865(19)
_cell_angle_gamma 115.180(18)
_cell_formula_units_Z 1
_cell_length_a 10.126(3)
_cell_length_b 11.395(3)
_cell_length_c 12.124(3)
_cell_measurement_reflns_used 6260
_cell_measurement_temperature 173(2)
_cell_measurement_theta_max 25.87
_cell_measurement_theta_min 1.93
_cell_volume 1104.6(6)
_computing_structure_refinement 'SHELXL-2014/7 (Sheldrick, 2014)'
_diffrn_ambient_temperature 173(2)
_diffrn_detector 'image plate (34 cm diameter)'
_diffrn_detector_area_resol_mean 6.67
_diffrn_detector_type STOE
_diffrn_measured_fraction_theta_full 0.984
_diffrn_measured_fraction_theta_max 0.984
_diffrn_measurement_details ' 190 frames, detector distance = 133 mm'
_diffrn_measurement_device '2-circle goniometer'
_diffrn_measurement_device_type 'STOE IPDS 2'
_diffrn_measurement_method 'rotation method'
_diffrn_radiation_collimation '1.2, 0.6 mm diameter, multiple pinhole'
_diffrn_radiation_monochromator 'plane graphite'
_diffrn_radiation_polarisn_norm 270
_diffrn_radiation_type 'Mo K\a'
_diffrn_radiation_wavelength 0.71073
_diffrn_reflns_av_R_equivalents 0.1826
_diffrn_reflns_av_unetI/netI 0.1557
_diffrn_reflns_Laue_measured_fraction_full 0.984
_diffrn_reflns_Laue_measured_fraction_max 0.984
_diffrn_reflns_limit_h_max 11
_diffrn_reflns_limit_h_min -12
_diffrn_reflns_limit_k_max 13
_diffrn_reflns_limit_k_min -13
_diffrn_reflns_limit_l_max 14
_diffrn_reflns_limit_l_min -14
_diffrn_reflns_number 7162
_diffrn_reflns_point_group_measured_fraction_full 0.984
_diffrn_reflns_point_group_measured_fraction_max 0.984
_diffrn_reflns_theta_full 24.999
_diffrn_reflns_theta_max 24.999
_diffrn_reflns_theta_min 1.925
_diffrn_source 'Genix Mo HF'
_diffrn_source_current 1.000
_diffrn_source_power 0.050
_diffrn_source_voltage 50
_exptl_absorpt_coefficient_mu 2.080
_exptl_absorpt_correction_T_max 0.8643
_exptl_absorpt_correction_T_min 0.7075
_exptl_absorpt_correction_type integration
_exptl_absorpt_process_details 'X-red ver. 1.58 (Stoe & Cie. 2012)'
_exptl_crystal_colour black
_exptl_crystal_density_diffrn 1.664
_exptl_crystal_description block
_exptl_crystal_F_000 566
_exptl_crystal_size_max 0.170
_exptl_crystal_size_mid 0.140
_exptl_crystal_size_min 0.070
_refine_diff_density_max 1.472
_refine_diff_density_min -1.396
_refine_diff_density_rms 0.242
_refine_ls_extinction_method none
_refine_ls_goodness_of_fit_ref 1.398
_refine_ls_hydrogen_treatment constr
_refine_ls_matrix_type full
_refine_ls_number_parameters 286
_refine_ls_number_reflns 3832
_refine_ls_number_restraints 0
_refine_ls_restrained_S_all 1.398
_refine_ls_R_factor_all 0.1853
_refine_ls_R_factor_gt 0.1439
_refine_ls_shift/su_max 0.001
_refine_ls_shift/su_mean 0.000
_refine_ls_structure_factor_coef Fsqd
_refine_ls_weighting_details 'w=1/[\s^2^(Fo^2^)+(0.2000P)^2^] where P=(Fo^2^+2Fc^2^)/3'
_refine_ls_weighting_scheme calc
_refine_ls_wR_factor_gt 0.3669
_refine_ls_wR_factor_ref 0.4285
_reflns_Friedel_coverage 0.000
_reflns_number_gt 2173
_reflns_number_total 3832
_reflns_threshold_expression 'I > 2\s(I)'
_cod_data_source_file c7dt00941k2.cif
_cod_data_source_block i2175
_cod_original_cell_volume 1104.5(5)
_cod_database_code 7042798
_shelx_shelxl_version_number 2014/7
_shelx_space_group_comment
;
The symmetry employed for this shelxl refinement is uniquely defined
by the following loop, which should always be used as a source of
symmetry information in preference to the above space-group names.
They are only intended as comments.
;
_shelx_estimated_absorpt_t_min 0.719
_shelx_estimated_absorpt_t_max 0.868

loop_
_space_group_symop_operation_xyz
'x, y, z'
'-x, -y, -z'

loop_
_atom_site_label
_atom_site_type_symbol
_atom_site_fract_x
_atom_site_fract_y
_atom_site_fract_z
_atom_site_U_iso_or_equiv
_atom_site_adp_type
_atom_site_occupancy
_atom_site_site_symmetry_order
_atom_site_calc_flag
_atom_site_refinement_flags_posn
_atom_site_refinement_flags_adp
_atom_site_refinement_flags_occupancy
C1 C -0.1293(18) 0.7305(14) 1.0012(14) 0.072(4) Uani 1 1 d . . .
C2 C -0.3026(17) 0.6328(16) 0.9642(12) 0.072(4) Uani 1 1 d . . .
H2A H -0.3616 0.5331 0.9154 0.086 Uiso 1 1 calc R U .
C3 C -0.3673(19) 0.7070(17) 1.0106(14) 0.081(4) Uani 1 1 d . . .
H3A H -0.4763 0.6669 0.9998 0.098 Uiso 1 1 calc R U .
C4 C -0.243(2) 0.852(2) 1.0765(15) 0.086(4) Uani 1 1 d . . .
H4A H -0.2537 0.9272 1.1177 0.103 Uiso 1 1 calc R U .
C5 C -0.1032(19) 0.8653(16) 1.0702(13) 0.074(4) Uani 1 1 d . . .
H5A H -0.0022 0.9531 1.1072 0.088 Uiso 1 1 calc R U .
C6 C -0.0235(18) 0.6875(16) 1.2546(13) 0.075(4) Uani 1 1 d . . .
C7 C -0.1902(19) 0.5848(18) 1.2255(15) 0.081(4) Uani 1 1 d . . .
H7A H -0.2460 0.4847 1.1804 0.097 Uiso 1 1 calc R U .
C8 C -0.256(2) 0.662(2) 1.2777(15) 0.091(5) Uani 1 1 d . . .
H8A H -0.3641 0.6224 1.2696 0.109 Uiso 1 1 calc R U .
C9 C -0.130(2) 0.809(2) 1.3429(14) 0.094(5) Uani 1 1 d . . .
H9A H -0.1383 0.8823 1.3899 0.113 Uiso 1 1 calc R U .
C10 C 0.009(2) 0.8273(18) 1.3272(12) 0.082(4) Uani 1 1 d . . .
H10A H 0.1076 0.9157 1.3584 0.098 Uiso 1 1 calc R U .
C11 C 0.0238(19) 0.7306(14) 0.8452(13) 0.072(4) Uani 1 1 d . . .
C12 C -0.0870(18) 0.7491(15) 0.7704(14) 0.076(4) Uani 1 1 d . . .
H12A H -0.1750 0.7401 0.7888 0.091 Uiso 1 1 calc R U .
C13 C -0.078(2) 0.7809(17) 0.6674(14) 0.082(4) Uani 1 1 d . . .
H13A H -0.1578 0.7933 0.6160 0.098 Uiso 1 1 calc R U .
C14 C 0.057(2) 0.7939(18) 0.6429(14) 0.087(5) Uani 1 1 d . . .
H14A H 0.0682 0.8168 0.5743 0.105 Uiso 1 1 calc R U .
C15 C 0.166(2) 0.7747(16) 0.7135(13) 0.082(4) Uani 1 1 d . . .
H15A H 0.2543 0.7832 0.6957 0.098 Uiso 1 1 calc R U .
C16 C 0.1502(19) 0.7420(15) 0.8145(14) 0.075(4) Uani 1 1 d . . .
H16A H 0.2281 0.7268 0.8642 0.090 Uiso 1 1 calc R U .
C17 C 0.2197(16) 0.6259(15) 1.3287(14) 0.076(4) Uani 1 1 d . . .
C18 C 0.3644(17) 0.6405(16) 1.3386(14) 0.074(4) Uani 1 1 d . . .
H18A H 0.4002 0.6583 1.2767 0.088 Uiso 1 1 calc R U .
C19 C 0.460(2) 0.6291(17) 1.4405(16) 0.089(5) Uani 1 1 d . . .
H19A H 0.5614 0.6415 1.4476 0.107 Uiso 1 1 calc R U .
C20 C 0.411(2) 0.6006(18) 1.5297(15) 0.084(4) Uani 1 1 d . . .
H20A H 0.4761 0.5941 1.5992 0.100 Uiso 1 1 calc R U .
C21 C 0.265(2) 0.5821(17) 1.5151(14) 0.081(4) Uani 1 1 d . . .
H21A H 0.2281 0.5581 1.5747 0.097 Uiso 1 1 calc R U .
C22 C 0.1680(18) 0.5953(15) 1.4211(14) 0.073(4) Uani 1 1 d . . .
H22A H 0.0681 0.5843 1.4174 0.087 Uiso 1 1 calc R U .
C23 C 0.399(3) 1.038(2) 1.287(3) 0.124(8) Uani 1 1 d . . .
H23A H 0.3762 1.0936 1.3408 0.148 Uiso 1 1 calc R U .
C24 C 0.374(2) 1.023(3) 1.162(4) 0.153(13) Uani 1 1 d . . .
H24A H 0.3220 1.0578 1.1127 0.183 Uiso 1 1 calc R U .
C25 C 0.446(2) 0.942(2) 1.1276(16) 0.107(7) Uani 1 1 d . . .
H25A H 0.4529 0.9164 1.0503 0.128 Uiso 1 1 calc R U .
C26 C 0.499(2) 0.912(2) 1.2248(19) 0.105(6) Uani 1 1 d . . .
H26A H 0.5552 0.8632 1.2289 0.126 Uiso 1 1 calc R U .
C27 C 0.461(2) 0.9609(19) 1.3175(17) 0.096(6) Uani 1 1 d . . .
H27A H 0.4755 0.9429 1.3915 0.115 Uiso 1 1 calc R U .
P1 P 0.0166(5) 0.6916(4) 0.9816(3) 0.0671(10) Uani 1 1 d . . .
P2 P 0.1045(5) 0.6492(4) 1.1994(4) 0.0714(10) Uani 1 1 d . . .
Fe1 Fe -0.1775(3) 0.7354(2) 1.15510(19) 0.0734(7) Uani 1 1 d . . .
Ni1 Ni 0.0000 0.5000 1.0000 0.0676(8) Uani 1 2 d S . P
Ni2 Ni 0.2441(2) 0.81901(19) 1.15271(17) 0.0729(7) Uani 1 1 d . . .

loop_
_atom_site_aniso_label
_atom_site_aniso_U_11
_atom_site_aniso_U_22
_atom_site_aniso_U_33
_atom_site_aniso_U_23
_atom_site_aniso_U_13
_atom_site_aniso_U_12
C1 0.082(9) 0.049(7) 0.090(9) 0.031(6) 0.045(7) 0.032(6)
C2 0.074(8) 0.072(9) 0.063(7) 0.029(6) 0.030(6) 0.032(7)
C3 0.079(9) 0.074(9) 0.085(9) 0.024(7) 0.042(8) 0.037(8)
C4 0.115(12) 0.103(12) 0.080(9) 0.049(8) 0.060(9) 0.072(10)
C5 0.092(10) 0.073(9) 0.087(9) 0.053(7) 0.058(8) 0.046(7)
C6 0.083(9) 0.075(9) 0.072(8) 0.036(7) 0.036(7) 0.042(7)
C7 0.087(10) 0.069(9) 0.095(10) 0.039(7) 0.046(8) 0.042(8)
C8 0.103(11) 0.130(15) 0.084(10) 0.063(10) 0.063(9) 0.072(11)
C9 0.116(13) 0.122(15) 0.069(9) 0.039(9) 0.052(9) 0.076(12)
C10 0.114(12) 0.077(9) 0.055(7) 0.021(6) 0.043(8) 0.050(9)
C11 0.088(9) 0.054(7) 0.079(8) 0.032(6) 0.049(7) 0.032(7)
C12 0.077(8) 0.059(8) 0.093(10) 0.028(7) 0.048(8) 0.032(7)
C13 0.095(10) 0.066(8) 0.082(9) 0.037(7) 0.032(8) 0.042(8)
C14 0.102(12) 0.080(10) 0.071(9) 0.027(7) 0.044(9) 0.039(9)
C15 0.093(10) 0.067(9) 0.063(8) 0.022(7) 0.031(7) 0.028(8)
C16 0.087(9) 0.063(8) 0.084(9) 0.028(7) 0.047(8) 0.043(7)
C17 0.064(7) 0.054(7) 0.092(9) 0.014(6) 0.041(7) 0.022(6)
C18 0.076(8) 0.070(8) 0.075(8) 0.032(7) 0.039(7) 0.034(7)
C19 0.087(10) 0.061(8) 0.097(11) 0.022(8) 0.037(9) 0.029(7)
C20 0.103(12) 0.074(9) 0.082(9) 0.044(7) 0.044(8) 0.045(8)
C21 0.085(10) 0.072(9) 0.074(9) 0.017(7) 0.032(8) 0.041(8)
C22 0.080(9) 0.058(7) 0.091(9) 0.034(7) 0.049(8) 0.037(7)
C23 0.104(14) 0.053(9) 0.16(2) 0.005(12) 0.042(14) 0.029(9)
C24 0.080(12) 0.091(15) 0.27(4) 0.13(2) 0.050(18) 0.018(11)
C25 0.104(12) 0.072(10) 0.081(10) 0.025(8) 0.047(10) -0.005(10)
C26 0.092(12) 0.101(14) 0.108(13) 0.047(11) 0.048(11) 0.036(10)
C27 0.084(10) 0.076(11) 0.085(10) 0.028(8) 0.028(8) 0.018(9)
P1 0.076(2) 0.0547(18) 0.069(2) 0.0242(15) 0.0380(17) 0.0303(16)
P2 0.076(2) 0.060(2) 0.076(2) 0.0296(16) 0.0382(18) 0.0303(16)
Fe1 0.0786(13) 0.0670(13) 0.0795(13) 0.0320(10) 0.0419(11) 0.0370(10)
Ni1 0.0768(15) 0.0553(13) 0.0739(15) 0.0305(11) 0.0408(12) 0.0307(11)
Ni2 0.0752(12) 0.0590(11) 0.0806(12) 0.0307(9) 0.0394(9) 0.0282(9)

loop_
_atom_type_symbol
_atom_type_description
_atom_type_scat_dispersion_real
_atom_type_scat_dispersion_imag
_atom_type_scat_source
C C 0.0033 0.0016 'International Tables Vol C Tables 4.2.6.8 and 6.1.1.4'
H H 0.0000 0.0000 'International Tables Vol C Tables 4.2.6.8 and 6.1.1.4'
P P 0.1023 0.0942 'International Tables Vol C Tables 4.2.6.8 and 6.1.1.4'
Fe Fe 0.3463 0.8444 'International Tables Vol C Tables 4.2.6.8 and 6.1.1.4'
Ni Ni 0.3393 1.1124 'International Tables Vol C Tables 4.2.6.8 and 6.1.1.4'

loop_
_geom_angle_atom_site_label_1
_geom_angle_atom_site_label_2
_geom_angle_atom_site_label_3
_geom_angle
_geom_angle_site_symmetry_1
_geom_angle_site_symmetry_3
C5 C1 C2 102.1(13) . .
C5 C1 P1 128.2(11) . .
C2 C1 P1 129.4(11) . .
C5 C1 Fe1 67.5(8) . .
C2 C1 Fe1 67.8(8) . .
P1 C1 Fe1 122.4(8) . .
C3 C2 C1 110.4(13) . .
C3 C2 Fe1 70.1(9) . .
C1 C2 Fe1 69.9(8) . .
C3 C2 H2A 124.8 . .
C1 C2 H2A 124.8 . .
Fe1 C2 H2A 126.8 . .
C2 C3 C4 108.1(15) . .
C2 C3 Fe1 69.9(9) . .
C4 C3 Fe1 69.4(9) . .
C2 C3 H3A 125.9 . .
C4 C3 H3A 125.9 . .
Fe1 C3 H3A 126.3 . .
C5 C4 C3 107.6(15) . .
C5 C4 Fe1 69.2(9) . .
C3 C4 Fe1 69.9(11) . .
C5 C4 H4A 126.2 . .
C3 C4 H4A 126.2 . .
Fe1 C4 H4A 126.3 . .
C4 C5 C1 111.9(15) . .
C4 C5 Fe1 70.5(9) . .
C1 C5 Fe1 71.2(8) . .
C4 C5 H5A 124.1 . .
C1 C5 H5A 124.1 . .
Fe1 C5 H5A 125.9 . .
C7 C6 C10 105.9(14) . .
C7 C6 P2 125.9(12) . .
C10 C6 P2 127.9(12) . .
C7 C6 Fe1 70.2(9) . .
C10 C6 Fe1 67.9(9) . .
P2 C6 Fe1 122.2(7) . .
C8 C7 C6 108.2(15) . .
C8 C7 Fe1 69.2(10) . .
C6 C7 Fe1 68.0(9) . .
C8 C7 H7A 125.9 . .
C6 C7 H7A 125.9 . .
Fe1 C7 H7A 128.4 . .
C9 C8 C7 107.5(15) . .
C9 C8 Fe1 69.9(10) . .
C7 C8 Fe1 69.4(9) . .
C9 C8 H8A 126.3 . .
C7 C8 H8A 126.3 . .
Fe1 C8 H8A 126.0 . .
C10 C9 C8 109.6(16) . .
C10 C9 Fe1 67.7(8) . .
C8 C9 Fe1 69.6(9) . .
C10 C9 H9A 125.2 . .
C8 C9 H9A 125.2 . .
Fe1 C9 H9A 129.1 . .
C9 C10 C6 108.7(16) . .
C9 C10 Fe1 71.8(10) . .
C6 C10 Fe1 69.5(8) . .
C9 C10 H10A 125.6 . .
C6 C10 H10A 125.6 . .
Fe1 C10 H10A 124.6 . .
C12 C11 C16 117.2(13) . .
C12 C11 P1 123.9(12) . .
C16 C11 P1 118.9(13) . .
C11 C12 C13 123.1(15) . .
C11 C12 H12A 118.4 . .
C13 C12 H12A 118.4 . .
C12 C13 C14 116.7(15) . .
C12 C13 H13A 121.7 . .
C14 C13 H13A 121.7 . .
C15 C14 C13 121.5(16) . .
C15 C14 H14A 119.3 . .
C13 C14 H14A 119.3 . .
C14 C15 C16 119.3(17) . .
C14 C15 H15A 120.4 . .
C16 C15 H15A 120.4 . .
C15 C16 C11 122.3(16) . .
C15 C16 H16A 118.9 . .
C11 C16 H16A 118.9 . .
C18 C17 C22 118.5(15) . .
C18 C17 P2 118.4(12) . .
C22 C17 P2 123.2(11) . .
C17 C18 C19 119.9(15) . .
C17 C18 H18A 120.1 . .
C19 C18 H18A 120.1 . .
C20 C19 C18 121.5(17) . .
C20 C19 H19A 119.2 . .
C18 C19 H19A 119.2 . .
C21 C20 C19 117.3(16) . .
C21 C20 H20A 121.4 . .
C19 C20 H20A 121.4 . .
C20 C21 C22 124.7(16) . .
C20 C21 H21A 117.6 . .
C22 C21 H21A 117.6 . .
C21 C22 C17 118.1(14) . .
C21 C22 H22A 121.0 . .
C17 C22 H22A 121.0 . .
C27 C23 C24 109(2) . .
C27 C23 Ni2 69.0(10) . .
C24 C23 Ni2 67.7(11) . .
C27 C23 H23A 125.5 . .
C24 C23 H23A 125.5 . .
Ni2 C23 H23A 129.4 . .
C23 C24 C25 104(2) . .
C23 C24 Ni2 73.3(11) . .
C25 C24 Ni2 69.8(11) . .
C23 C24 H24A 127.9 . .
C25 C24 H24A 127.9 . .
Ni2 C24 H24A 121.1 . .
C26 C25 C24 107(2) . .
C26 C25 Ni2 72.7(11) . .
C24 C25 Ni2 69.4(11) . .
C26 C25 H25A 126.5 . .
C24 C25 H25A 126.5 . .
Ni2 C25 H25A 123.0 . .
C25 C26 C27 110(2) . .
C25 C26 Ni2 70.2(12) . .
C27 C26 Ni2 69.9(11) . .
C25 C26 H26A 124.9 . .
C27 C26 H26A 124.9 . .
Ni2 C26 H26A 126.6 . .
C23 C27 C26 109(2) . .
C23 C27 Ni2 74.5(12) . .
C26 C27 Ni2 72.2(11) . .
C23 C27 H27A 125.5 . .
C26 C27 H27A 125.5 . .
Ni2 C27 H27A 119.6 . .
C1 P1 C11 100.8(7) . .
C1 P1 Ni2 110.6(5) . .
C11 P1 Ni2 115.4(5) . .
C1 P1 Ni1 117.7(5) . .
C11 P1 Ni1 123.6(5) . .
Ni2 P1 Ni1 89.05(16) . .
C6 P2 C17 102.4(7) . .
C6 P2 Ni2 109.6(5) . .
C17 P2 Ni2 116.3(5) . .
C6 P2 Ni1 119.1(5) . .
C17 P2 Ni1 121.1(5) . .
Ni2 P2 Ni1 88.13(15) . .
C5 Fe1 C10 105.2(7) . .
C5 Fe1 C4 40.3(6) . .
C10 Fe1 C4 121.3(8) . .
C5 Fe1 C2 68.1(6) . .
C10 Fe1 C2 158.1(6) . .
C4 Fe1 C2 68.0(7) . .
C5 Fe1 C3 68.0(6) . .
C10 Fe1 C3 158.9(7) . .
C4 Fe1 C3 40.7(7) . .
C2 Fe1 C3 40.0(6) . .
C5 Fe1 C6 119.8(6) . .
C10 Fe1 C6 42.6(6) . .
C4 Fe1 C6 156.9(7) . .
C2 Fe1 C6 121.0(6) . .
C3 Fe1 C6 158.3(7) . .
C5 Fe1 C1 41.3(6) . .
C10 Fe1 C1 118.9(7) . .
C4 Fe1 C1 70.0(6) . .
C2 Fe1 C1 42.3(6) . .
C3 Fe1 C1 70.2(6) . .
C6 Fe1 C1 101.8(6) . .
C5 Fe1 C8 159.4(7) . .
C10 Fe1 C8 69.4(7) . .
C4 Fe1 C8 124.4(7) . .
C2 Fe1 C8 124.0(7) . .
C3 Fe1 C8 109.5(7) . .
C6 Fe1 C8 70.4(7) . .
C1 Fe1 C8 158.8(7) . .
C5 Fe1 C7 157.3(6) . .
C10 Fe1 C7 70.0(7) . .
C4 Fe1 C7 160.8(7) . .
C2 Fe1 C7 107.6(7) . .
C3 Fe1 C7 124.0(7) . .
C6 Fe1 C7 41.7(6) . .
C1 Fe1 C7 120.2(6) . .
C8 Fe1 C7 41.3(7) . .
C5 Fe1 C9 123.0(8) . .
C10 Fe1 C9 40.5(7) . .
C4 Fe1 C9 109.1(7) . .
C2 Fe1 C9 160.5(7) . .
C3 Fe1 C9 125.2(7) . .
C6 Fe1 C9 69.6(7) . .
C1 Fe1 C9 156.7(7) . .
C8 Fe1 C9 40.4(8) . .
C7 Fe1 C9 68.5(8) . .
P1 Ni1 P1 180.0 . 2_567
P1 Ni1 P2 102.59(14) . 2_567
P1 Ni1 P2 77.41(14) 2_567 2_567
P1 Ni1 P2 77.41(14) . .
P1 Ni1 P2 102.59(14) 2_567 .
P2 Ni1 P2 180.00(14) 2_567 .
C24 Ni2 C25 40.8(10) . .
C24 Ni2 C27 64.9(10) . .
C25 Ni2 C27 64.2(7) . .
C24 Ni2 C26 64.6(9) . .
C25 Ni2 C26 37.1(8) . .
C27 Ni2 C26 38.0(7) . .
C24 Ni2 C23 39.0(11) . .
C25 Ni2 C23 64.6(9) . .
C27 Ni2 C23 36.5(9) . .
C26 Ni2 C23 61.9(9) . .
C24 Ni2 P1 109.8(8) . .
C25 Ni2 P1 114.4(5) . .
C27 Ni2 P1 173.7(7) . .
C26 Ni2 P1 144.2(6) . .
C23 Ni2 P1 137.1(8) . .
C24 Ni2 P2 159.5(12) . .
C25 Ni2 P2 153.1(8) . .
C27 Ni2 P2 105.1(5) . .
C26 Ni2 P2 119.4(6) . .
C23 Ni2 P2 122.5(9) . .
P1 Ni2 P2 78.87(15) . .

loop_
_geom_bond_atom_site_label_1
_geom_bond_atom_site_label_2
_geom_bond_distance
_geom_bond_site_symmetry_2
C1 C5 1.43(2) .
C1 C2 1.47(2) .
C1 P1 1.775(16) .
C1 Fe1 2.056(15) .
C2 C3 1.39(2) .
C2 Fe1 2.027(13) .
C2 H2A 0.9500 .
C3 C4 1.41(2) .
C3 Fe1 2.030(17) .
C3 H3A 0.9500 .
C4 C5 1.39(2) .
C4 Fe1 2.024(18) .
C4 H4A 0.9500 .
C5 Fe1 2.007(13) .
C5 H5A 0.9500 .
C6 C7 1.46(2) .
C6 C10 1.47(2) .
C6 P2 1.780(16) .
C6 Fe1 2.031(15) .
C7 C8 1.45(2) .
C7 Fe1 2.061(16) .
C7 H7A 0.9500 .
C8 C9 1.42(3) .
C8 Fe1 2.059(15) .
C8 H8A 0.9500 .
C9 C10 1.41(2) .
C9 Fe1 2.062(15) .
C9 H9A 0.9500 .
C10 Fe1 2.008(15) .
C10 H10A 0.9500 .
C11 C12 1.35(2) .
C11 C16 1.40(2) .
C11 P1 1.822(14) .
C12 C13 1.39(2) .
C12 H12A 0.9500 .
C13 C14 1.44(2) .
C13 H13A 0.9500 .
C14 C15 1.32(2) .
C14 H14A 0.9500 .
C15 C16 1.39(2) .
C15 H15A 0.9500 .
C16 H16A 0.9500 .
C17 C18 1.37(2) .
C17 C22 1.42(2) .
C17 P2 1.812(18) .
C18 C19 1.40(2) .
C18 H18A 0.9500 .
C19 C20 1.36(2) .
C19 H19A 0.9500 .
C20 C21 1.34(2) .
C20 H20A 0.9500 .
C21 C22 1.36(2) .
C21 H21A 0.9500 .
C22 H22A 0.9500 .
C23 C27 1.33(3) .
C23 C24 1.42(4) .
C23 Ni2 2.153(18) .
C23 H23A 0.9500 .
C24 C25 1.45(4) .
C24 Ni2 2.080(18) .
C24 H24A 0.9500 .
C25 C26 1.34(3) .
C25 Ni2 2.085(16) .
C25 H25A 0.9500 .
C26 C27 1.37(3) .
C26 Ni2 2.12(2) .
C26 H26A 0.9500 .
C27 Ni2 2.086(16) .
C27 H27A 0.9500 .
P1 Ni2 2.168(4) .
P1 Ni1 2.186(4) .
P2 Ni2 2.170(4) .
P2 Ni1 2.220(4) .
Ni1 P1 2.186(4) 2_567
Ni1 P2 2.220(4) 2_567
